data_7043034
loop_
_publ_author_name
'Liu, Jia-Jia'
'Meng, Yin-Shan'
'Hlavi\<cka, Ivo'
'Orlita, Milan'
'Jiang, ShangDa'
'Wang, Bing-Wu'
'Gao, Song'

_publ_section_title
;
 Determination of Zero-Field Splittings in Co2+ Halides Complexes with
 Magnetic and Far-IR Measurements
;
_journal_name_full 'Dalton Trans.'
_journal_paper_doi 10.1039/C7DT01486D
_journal_year 2017
_chemical_formula_sum 'C27 H30 Br2 Co N4'
_chemical_formula_weight 629.30
_chemical_name_systematic
; 
 ? 
;
_space_group_IT_number 14
_symmetry_cell_setting monoclinic
_symmetry_space_group_name_Hall '-P 2yn'
_symmetry_space_group_name_H-M 'P 1 21/n 1'
_atom_sites_solution_hydrogens geom
_atom_sites_solution_primary direct
_atom_sites_solution_secondary difmap
_audit_creation_method SHELXL-97
_audit_update_record
;
2017-03-06 deposited with the CCDC.
2017-05-18 downloaded from the CCDC.
;
_cell_angle_alpha 90.00
_cell_angle_beta 107.150(9)
_cell_angle_gamma 90.00
_cell_formula_units_Z 4
_cell_length_a 13.1235(15)
_cell_length_b 14.7508(8)
_cell_length_c 14.4264(10)
_cell_measurement_reflns_used 4091
_cell_measurement_temperature 180(2)
_cell_measurement_theta_max 27.8940
_cell_measurement_theta_min 3.5270
_cell_volume 2668.5(4)
_computing_cell_refinement
;
CrysAlisPro, Agilent Technologies,
Version 1.171.36.32 (release 02-08-2013 CrysAlis171 .NET)
(compiled Aug  2 2013,16:46:58)
;
_computing_data_collection
;
CrysAlisPro, Agilent Technologies,
Version 1.171.36.32 (release 02-08-2013 CrysAlis171 .NET)
(compiled Aug  2 2013,16:46:58)
;
_computing_data_reduction
;
CrysAlisPro, Agilent Technologies,
Version 1.171.36.32 (release 02-08-2013 CrysAlis171 .NET)
(compiled Aug  2 2013,16:46:58)
;
_computing_structure_refinement 'SHELXL-97 (Sheldrick, 1997)'
_computing_structure_solution 'SHELXS-97 (Sheldrick, 1990)'
_diffrn_ambient_temperature 180(2)
_diffrn_detector_area_resol_mean 10.3914
_diffrn_measured_fraction_theta_full 0.998
_diffrn_measured_fraction_theta_max 0.998
_diffrn_measurement_device_type 'SuperNova, Dual, Cu at zero, Atlas'
_diffrn_radiation_monochromator mirror
_diffrn_radiation_source 'SuperNova (Mo) X-ray Source'
_diffrn_radiation_type MoK\a
_diffrn_radiation_wavelength 0.71073
_diffrn_reflns_av_R_equivalents 0.0454
_diffrn_reflns_av_sigmaI/netI 0.0563
_diffrn_reflns_limit_h_max 16
_diffrn_reflns_limit_h_min -12
_diffrn_reflns_limit_k_max 17
_diffrn_reflns_limit_k_min -18
_diffrn_reflns_limit_l_max 17
_diffrn_reflns_limit_l_min -17
_diffrn_reflns_number 16564
_diffrn_reflns_theta_full 26.02
_diffrn_reflns_theta_max 26.02
_diffrn_reflns_theta_min 2.96
_exptl_absorpt_coefficient_mu 3.660
_exptl_absorpt_correction_T_max 0.7110
_exptl_absorpt_correction_T_min 0.4064
_exptl_absorpt_correction_type multi-scan
_exptl_absorpt_process_details
;
CrysAlisPro, Agilent Technologies,
Version 1.171.36.32 (release 02-08-2013 CrysAlis171 .NET)
(compiled Aug  2 2013,16:46:58)
Empirical absorption correction using spherical harmonics,
 implemented in SCALE3 ABSPACK scaling algorithm.
;
_exptl_crystal_colour green
_exptl_crystal_density_diffrn 1.566
_exptl_crystal_density_method 'not measured'
_exptl_crystal_description irregular
_exptl_crystal_F_000 1268
_exptl_crystal_preparation ', Magnetic properties'
_exptl_crystal_size_max 0.30
_exptl_crystal_size_mid 0.20
_exptl_crystal_size_min 0.10
_refine_diff_density_max 0.599
_refine_diff_density_min -0.397
_refine_diff_density_rms 0.085
_refine_ls_extinction_method none
_refine_ls_goodness_of_fit_ref 1.031
_refine_ls_hydrogen_treatment mixed
_refine_ls_matrix_type full
_refine_ls_number_parameters 308
_refine_ls_number_reflns 5251
_refine_ls_number_restraints 0
_refine_ls_restrained_S_all 1.031
_refine_ls_R_factor_all 0.0606
_refine_ls_R_factor_gt 0.0366
_refine_ls_shift/su_max 0.001
_refine_ls_shift/su_mean 0.000
_refine_ls_structure_factor_coef Fsqd
_refine_ls_weighting_details 'calc w=1/[\s^2^(Fo^2^)+(0.0333P)^2^+0.0595P] where P=(Fo^2^+2Fc^2^)/3'
_refine_ls_weighting_scheme calc
_refine_ls_wR_factor_gt 0.0730
_refine_ls_wR_factor_ref 0.0809
_reflns_number_gt 3929
_reflns_number_total 5251
_reflns_threshold_expression >2sigma(I)
_cod_data_source_file c7dt01486d2.cif
_cod_data_source_block 1
_cod_original_sg_symbol_H-M p21/n
_cod_database_code 7043034

loop_
_symmetry_equiv_pos_as_xyz
'x, y, z'
'-x+1/2, y+1/2, -z+1/2'
'-x, -y, -z'
'x-1/2, -y-1/2, z-1/2'

loop_
_atom_site_label
_atom_site_type_symbol
_atom_site_fract_x
_atom_site_fract_y
_atom_site_fract_z
_atom_site_U_iso_or_equiv
_atom_site_adp_type
_atom_site_occupancy
_atom_site_symmetry_multiplicity
_atom_site_calc_flag
_atom_site_refinement_flags
Br1 Br 0.73724(3) 0.13669(2) 0.43297(2) 0.02856(11) Uani 1 1 d .
Br2 Br 0.68870(3) 0.05336(2) 0.15699(2) 0.03460(12) Uani 1 1 d .
Co3 Co 0.67575(4) 0.17359(3) 0.26342(3) 0.02191(13) Uani 1 1 d .
N1 N 0.4993(2) 0.16417(16) 0.24792(17) 0.0205(6) Uani 1 1 d .
N2 N 0.6134(2) 0.29188(16) 0.20115(16) 0.0205(6) Uani 1 1 d .
N3 N 0.8181(2) 0.25235(16) 0.25110(17) 0.0229(7) Uani 1 1 d .
C1 C 0.4456(3) 0.2355(2) 0.2116(2) 0.0222(8) Uani 1 1 d .
C2 C 0.6777(3) 0.3528(2) 0.1789(2) 0.0227(8) Uani 1 1 d .
C3 C 0.4346(3) 0.0913(2) 0.3719(2) 0.0268(8) Uani 1 1 d .
C4 C 0.4436(3) 0.0906(2) 0.2783(2) 0.0243(8) Uani 1 1 d .
C5 C 0.7918(3) 0.3262(2) 0.2030(2) 0.0226(8) Uani 1 1 d .
C6 C 0.6383(3) 0.4362(2) 0.1391(2) 0.0289(9) Uani 1 1 d .
H6A H 0.6838 0.4790 0.1219 0.035 Uiso 1 1 calc R
C7 C 0.4012(3) 0.0203(2) 0.2135(2) 0.0276(8) Uani 1 1 d .
C8 C 0.5093(3) 0.3094(2) 0.1853(2) 0.0222(8) Uani 1 1 d .
C9 C 0.4660(3) 0.3926(2) 0.1477(2) 0.0280(9) Uani 1 1 d .
H9A H 0.3927 0.4056 0.1380 0.034 Uiso 1 1 calc R
C10 C 0.3301(3) 0.2496(2) 0.1952(3) 0.0339(9) Uani 1 1 d .
H10A H 0.2993 0.1956 0.2160 0.051 Uiso 1 1 calc R
H10B H 0.2954 0.2604 0.1260 0.051 Uiso 1 1 calc R
H10C H 0.3192 0.3022 0.2327 0.051 Uiso 1 1 calc R
C11 C 0.3898(3) 0.0165(2) 0.4022(2) 0.0341(9) Uani 1 1 d .
H11A H 0.3849 0.0148 0.4665 0.041 Uiso 1 1 calc R
C12 C 0.9869(3) 0.2492(2) 0.3785(3) 0.0343(9) Uani 1 1 d .
C13 C 0.9415(3) 0.3092(2) 0.4403(2) 0.0385(10) Uani 1 1 d .
H13A H 0.8678 0.3250 0.4048 0.058 Uiso 1 1 calc R
H13B H 0.9842 0.3647 0.4564 0.058 Uiso 1 1 calc R
H13C H 0.9429 0.2772 0.5002 0.058 Uiso 1 1 calc R
C14 C 0.4664(3) 0.1724(2) 0.4363(2) 0.0324(9) Uani 1 1 d .
H14A H 0.4538 0.1602 0.4988 0.049 Uiso 1 1 calc R
H14B H 0.4240 0.2249 0.4056 0.049 Uiso 1 1 calc R
H14C H 0.5423 0.1851 0.4468 0.049 Uiso 1 1 calc R
C15 C 0.5324(4) 0.4555(2) 0.1250(2) 0.0324(9) Uani 1 1 d .
H15A H 0.5047 0.5127 0.0994 0.039 Uiso 1 1 calc R
C16 C 0.3559(3) -0.0526(2) 0.2475(3) 0.0352(9) Uani 1 1 d .
H16A H 0.3267 -0.1016 0.2052 0.042 Uiso 1 1 calc R
C17 C 0.8668(3) 0.3862(2) 0.1715(3) 0.0342(9) Uani 1 1 d .
H17A H 0.9386 0.3600 0.1925 0.051 Uiso 1 1 calc R
H17B H 0.8678 0.4463 0.2007 0.051 Uiso 1 1 calc R
H17C H 0.8433 0.3917 0.1007 0.051 Uiso 1 1 calc R
C18 C 0.9284(3) 0.2254(2) 0.2845(2) 0.0273(8) Uani 1 1 d .
C19 C 0.4017(4) 0.0236(2) 0.1096(2) 0.0390(10) Uani 1 1 d .
H19A H 0.3684 -0.0315 0.0761 0.059 Uiso 1 1 calc R
H19B H 0.4754 0.0276 0.1071 0.059 Uiso 1 1 calc R
H19C H 0.3617 0.0768 0.0778 0.059 Uiso 1 1 calc R
C20 C 0.3528(3) -0.0545(2) 0.3421(3) 0.0379(10) Uani 1 1 d .
H20A H 0.3245 -0.1060 0.3655 0.045 Uiso 1 1 calc R
C21 C 0.9748(4) 0.1753(2) 0.2245(3) 0.0372(10) Uani 1 1 d .
C22 C 0.9168(4) 0.1587(3) 0.1198(3) 0.0496(12) Uani 1 1 d .
H22A H 0.8450 0.1847 0.1043 0.074 Uiso 1 1 calc R
H22B H 0.9116 0.0933 0.1073 0.074 Uiso 1 1 calc R
H22C H 0.9559 0.1872 0.0792 0.074 Uiso 1 1 calc R
C24 C 1.0914(4) 0.2187(3) 0.4143(3) 0.0516(12) Uani 1 1 d .
H24A H 1.1324 0.2350 0.4781 0.062 Uiso 1 1 calc R
C26 C 1.0792(4) 0.1450(3) 0.2652(4) 0.0536(13) Uani 1 1 d .
H26A H 1.1115 0.1092 0.2268 0.064 Uiso 1 1 calc R
C27 C 1.1365(4) 0.1652(3) 0.3585(4) 0.0592(13) Uani 1 1 d .
H27A H 1.2069 0.1426 0.3847 0.071 Uiso 1 1 calc R
N4 N 0.4315(4) 0.4226(3) 0.3778(3) 0.0652(13) Uani 1 1 d .
C28 C 0.5198(5) 0.4146(3) 0.4120(3) 0.0469(12) Uani 1 1 d .
C29 C 0.6342(4) 0.4053(3) 0.4575(4) 0.0686(15) Uani 1 1 d .
H29A H 0.6529 0.4295 0.5237 0.103 Uiso 1 1 calc R
H29B H 0.6727 0.4391 0.4198 0.103 Uiso 1 1 calc R
H29C H 0.6541 0.3411 0.4597 0.103 Uiso 1 1 calc R

loop_
_atom_site_aniso_label
_atom_site_aniso_U_11
_atom_site_aniso_U_22
_atom_site_aniso_U_33
_atom_site_aniso_U_23
_atom_site_aniso_U_13
_atom_site_aniso_U_12
Br1 0.0345(3) 0.03017(18) 0.02039(16) 0.00175(13) 0.00708(15) 0.00188(16)
Br2 0.0383(3) 0.03296(19) 0.03422(19) -0.01105(15) 0.01336(17) -0.00222(17)
Co3 0.0260(3) 0.0192(2) 0.0206(2) 0.00210(17) 0.0070(2) 0.0012(2)
N1 0.0182(19) 0.0232(13) 0.0197(12) -0.0004(11) 0.0049(12) -0.0009(12)
N2 0.023(2) 0.0208(13) 0.0176(12) 0.0002(11) 0.0066(12) -0.0024(13)
N3 0.026(2) 0.0200(13) 0.0233(13) -0.0034(11) 0.0089(13) -0.0036(13)
C1 0.019(2) 0.0265(16) 0.0208(15) 0.0003(13) 0.0052(15) -0.0014(15)
C2 0.027(3) 0.0237(16) 0.0178(15) -0.0019(13) 0.0078(15) -0.0058(15)
C3 0.020(2) 0.0297(17) 0.0306(17) 0.0036(15) 0.0080(16) 0.0006(16)
C4 0.019(2) 0.0228(16) 0.0327(17) 0.0055(15) 0.0099(16) 0.0015(15)
C5 0.027(2) 0.0206(15) 0.0225(15) -0.0031(14) 0.0115(15) -0.0031(15)
C6 0.036(3) 0.0234(16) 0.0276(17) 0.0043(14) 0.0094(17) -0.0051(17)
C7 0.015(2) 0.0306(17) 0.0330(17) 0.0005(15) 0.0008(15) -0.0005(16)
C8 0.023(2) 0.0230(16) 0.0187(15) 0.0011(13) 0.0037(15) 0.0000(15)
C9 0.026(3) 0.0276(17) 0.0277(17) 0.0025(14) 0.0046(16) 0.0030(16)
C10 0.027(3) 0.0341(19) 0.0411(19) 0.0134(16) 0.0115(18) 0.0066(18)
C11 0.028(3) 0.041(2) 0.0345(18) 0.0110(17) 0.0115(18) -0.0005(18)
C12 0.027(3) 0.0324(19) 0.041(2) 0.0088(16) 0.0060(18) -0.0015(18)
C13 0.038(3) 0.040(2) 0.0324(18) -0.0010(16) 0.0034(18) -0.0069(19)
C14 0.034(3) 0.0374(19) 0.0301(17) -0.0005(16) 0.0166(17) 0.0017(18)
C15 0.041(3) 0.0218(17) 0.0312(18) 0.0044(15) 0.0053(18) 0.0003(18)
C16 0.024(3) 0.0317(19) 0.046(2) -0.0006(16) 0.0045(18) -0.0082(17)
C17 0.030(3) 0.0281(18) 0.050(2) 0.0059(16) 0.0194(19) -0.0042(17)
C18 0.025(3) 0.0233(16) 0.0362(18) 0.0046(15) 0.0133(17) -0.0002(16)
C19 0.038(3) 0.045(2) 0.0310(18) -0.0050(17) 0.0047(18) -0.010(2)
C20 0.032(3) 0.0323(19) 0.051(2) 0.0110(18) 0.0141(19) -0.0077(18)
C21 0.039(3) 0.0275(18) 0.054(2) -0.0003(17) 0.029(2) -0.0065(19)
C22 0.062(4) 0.045(2) 0.059(3) -0.010(2) 0.044(3) -0.005(2)
C24 0.035(3) 0.058(3) 0.058(3) 0.019(2) 0.007(2) -0.003(2)
C26 0.044(4) 0.040(2) 0.094(4) 0.009(2) 0.046(3) 0.009(2)
C27 0.028(3) 0.062(3) 0.087(4) 0.022(3) 0.016(3) 0.008(2)
N4 0.061(4) 0.072(3) 0.057(2) 0.007(2) 0.009(2) -0.007(3)
C28 0.062(4) 0.036(2) 0.045(2) 0.0015(19) 0.019(3) -0.007(3)
C29 0.054(4) 0.055(3) 0.097(4) 0.004(3) 0.022(3) -0.003(3)

loop_
_atom_type_symbol
_atom_type_description
_atom_type_scat_dispersion_real
_atom_type_scat_dispersion_imag
_atom_type_scat_source
C C 0.0033 0.0016 'International Tables Vol C Tables 4.2.6.8 and 6.1.1.4'
H H 0.0000 0.0000 'International Tables Vol C Tables 4.2.6.8 and 6.1.1.4'
N N 0.0061 0.0033 'International Tables Vol C Tables 4.2.6.8 and 6.1.1.4'
Co Co 0.3494 0.9721 'International Tables Vol C Tables 4.2.6.8 and 6.1.1.4'
Br Br -0.2901 2.4595 'International Tables Vol C Tables 4.2.6.8 and 6.1.1.4'

loop_
_geom_angle_atom_site_label_1
_geom_angle_atom_site_label_2
_geom_angle_atom_site_label_3
_geom_angle
N2 Co3 N3 75.90(11)
N2 Co3 N1 74.97(11)
N3 Co3 N1 150.73(9)
N2 Co3 Br2 116.88(7)
N3 Co3 Br2 96.58(6)
N1 Co3 Br2 98.96(6)
N2 Co3 Br1 128.21(7)
N3 Co3 Br1 99.20(7)
N1 Co3 Br1 96.52(6)
Br2 Co3 Br1 114.90(2)
C1 N1 C4 118.1(3)
C1 N1 Co3 114.3(2)
C4 N1 Co3 127.6(2)
C2 N2 C8 120.9(3)
C2 N2 Co3 119.0(2)
C8 N2 Co3 120.0(2)
C5 N3 C18 120.0(3)
C5 N3 Co3 112.5(3)
C18 N3 Co3 127.32(19)
N1 C1 C10 126.3(3)
N1 C1 C8 114.8(3)
C10 C1 C8 118.8(3)
N2 C2 C6 120.7(4)
N2 C2 C5 115.5(3)
C6 C2 C5 123.8(3)
C11 C3 C4 117.9(3)
C11 C3 C14 120.6(3)
C4 C3 C14 121.4(3)
C3 C4 C7 121.7(3)
C3 C4 N1 118.9(3)
C7 C4 N1 119.4(3)
N3 C5 C2 116.3(3)
N3 C5 C17 124.9(4)
C2 C5 C17 118.8(3)
C15 C6 C2 118.7(3)
C16 C7 C4 117.8(3)
C16 C7 C19 120.4(3)
C4 C7 C19 121.7(3)
N2 C8 C9 120.9(3)
N2 C8 C1 115.8(3)
C9 C8 C1 123.2(3)
C15 C9 C8 118.1(4)
C20 C11 C3 121.4(3)
C24 C12 C18 118.7(4)
C24 C12 C13 119.4(4)
C18 C12 C13 121.8(4)
C6 C15 C9 120.6(3)
C20 C16 C7 120.5(3)
C12 C18 C21 121.2(4)
C12 C18 N3 117.9(3)
C21 C18 N3 120.9(3)
C11 C20 C16 120.5(3)
C26 C21 C18 117.4(4)
C26 C21 C22 121.0(4)
C18 C21 C22 121.6(4)
C27 C24 C12 120.9(4)
C27 C26 C21 122.0(4)
C26 C27 C24 119.6(5)
N4 C28 C29 179.1(5)

loop_
_geom_bond_atom_site_label_1
_geom_bond_atom_site_label_2
_geom_bond_distance
Br1 Co3 2.4013(5)
Br2 Co3 2.3844(5)
Co3 N2 2.022(2)
Co3 N3 2.251(3)
Co3 N1 2.264(3)
N1 C1 1.289(4)
N1 C4 1.447(4)
N2 C2 1.336(4)
N2 C8 1.341(4)
N3 C5 1.283(4)
N3 C18 1.440(5)
C1 C10 1.478(5)
C1 C8 1.489(4)
C2 C6 1.391(4)
C2 C5 1.486(5)
C3 C11 1.380(5)
C3 C4 1.390(4)
C3 C14 1.497(5)
C4 C7 1.396(4)
C5 C17 1.491(5)
C6 C15 1.374(5)
C7 C16 1.387(5)
C7 C19 1.502(4)
C8 C9 1.394(4)
C9 C15 1.377(5)
C11 C20 1.355(5)
C12 C24 1.390(6)
C12 C18 1.392(5)
C12 C13 1.499(5)
C16 C20 1.378(5)
C18 C21 1.405(5)
C21 C26 1.396(6)
C21 C22 1.498(6)
C24 C27 1.379(6)
C26 C27 1.367(6)
N4 C28 1.124(6)
C28 C29 1.457(7)
